data_4030307
loop_
_publ_author_name
'Han, Seo-Jung'
'Vogt, Florian'
'May, Jeremy A.'
'Krishnan, Shyam'
'Gatti, Michele'
'Virgil, Scott C.'
'Stoltz, Brian M.'

_publ_section_title
;
 Evolution of a Unified, Stereodivergent Approach to the Synthesis of
 Communesin F and Perophoramidine.
;
_journal_issue 1
_journal_name_full 'The Journal of organic chemistry'
_journal_page_first 528
_journal_paper_doi 10.1021/jo502534g
_journal_volume 80
_journal_year 2014
_chemical_formula_moiety 'C39 H33 F3 N6 O10 S2, C3 H6 O'
_chemical_formula_sum 'C42 H39 F3 N6 O11 S2'
_chemical_formula_weight 924.91
_chemical_name_systematic
; 
 ? 
;
_space_group_IT_number 14
_symmetry_cell_setting monoclinic
_symmetry_space_group_name_Hall '-P 2yn'
_symmetry_space_group_name_H-M 'P 1 21/n 1'
_atom_sites_solution_hydrogens geom
_atom_sites_solution_primary direct
_atom_sites_solution_secondary difmap
_audit_creation_method SHELXL-97
_cell_angle_alpha 90.00
_cell_angle_beta 110.488(2)
_cell_angle_gamma 90.00
_cell_formula_units_Z 4
_cell_length_a 17.6754(7)
_cell_length_b 11.5184(5)
_cell_length_c 22.3282(9)
_cell_measurement_reflns_used 5619
_cell_measurement_temperature 100(2)
_cell_measurement_theta_max 22.18
_cell_measurement_theta_min 2.18
_cell_volume 4258.3(3)
_computing_cell_refinement 'Bruker SAINT v6.45A'
_computing_data_collection 'Bruker SMART v5.630'
_computing_data_reduction 'Bruker SAINT v6.45A'
_computing_molecular_graphics 'Bruker XP v5.1'
_computing_publication_material 'Bruker XCIF v6.12'
_computing_structure_refinement 'Bruker XL v6.12'
_computing_structure_solution 'Bruker XS v6.12'
_diffrn_ambient_temperature 100(2)
_diffrn_measured_fraction_theta_full 0.992
_diffrn_measured_fraction_theta_max 0.992
_diffrn_measurement_device_type 'Bruker SMART 1000'
_diffrn_measurement_method '\w scans at 3 \f settings'
_diffrn_radiation_monochromator graphite
_diffrn_radiation_source 'normal-focus sealed tube'
_diffrn_radiation_type MoK\a
_diffrn_radiation_wavelength 0.71073
_diffrn_reflns_av_R_equivalents 0.1110
_diffrn_reflns_av_sigmaI/netI 0.0866
_diffrn_reflns_limit_h_max 17
_diffrn_reflns_limit_h_min -19
_diffrn_reflns_limit_k_max 12
_diffrn_reflns_limit_k_min -12
_diffrn_reflns_limit_l_max 23
_diffrn_reflns_limit_l_min -24
_diffrn_reflns_number 22570
_diffrn_reflns_theta_full 22.54
_diffrn_reflns_theta_max 22.54
_diffrn_reflns_theta_min 1.27
_exptl_absorpt_coefficient_mu 0.207
_exptl_absorpt_correction_T_max 0.9918
_exptl_absorpt_correction_T_min 0.9145
_exptl_absorpt_correction_type none
_exptl_crystal_colour Yellow
_exptl_crystal_density_diffrn 1.443
_exptl_crystal_density_meas 0
_exptl_crystal_density_method 'not measured'
_exptl_crystal_description Needle
_exptl_crystal_F_000 1920
_exptl_crystal_size_max 0.44
_exptl_crystal_size_mid 0.07
_exptl_crystal_size_min 0.04
_refine_diff_density_max 1.089
_refine_diff_density_min -0.740
_refine_diff_density_rms 0.084
_refine_ls_extinction_method none
_refine_ls_goodness_of_fit_ref 1.647
_refine_ls_hydrogen_treatment Riding
_refine_ls_matrix_type 'Full matrix'
_refine_ls_number_parameters 581
_refine_ls_number_reflns 5566
_refine_ls_number_restraints 0
_refine_ls_restrained_S_all 1.647
_refine_ls_R_factor_all 0.0994
_refine_ls_R_factor_gt 0.0610
_refine_ls_shift/su_max 0.000
_refine_ls_shift/su_mean 0.000
_refine_ls_structure_factor_coef Fsqd
_refine_ls_weighting_details w=1/s^2^(Fo^2^)
_refine_ls_weighting_scheme sigma
_refine_ls_wR_factor_gt 0.1142
_refine_ls_wR_factor_ref 0.1220
_reflns_number_gt 3657
_reflns_number_total 5566
_reflns_threshold_expression >2sigma(I)
_cod_data_source_file jo502534g_si_004.cif
_cod_data_source_block jam06
_cod_depositor_comments
;
The following automatic conversions were performed:

'_symmetry_cell_setting' value 'Monoclinic' changed to 'monoclinic'
according to
/home/saulius/struct/COD-crude-data--automatic-downloads/rss-feeds/ACS/lib/dictionaries/cif_core.dic
dictionary named 'cif_core.dic' version 2.4.2 from
2011-04-26.

'_refine_ls_weighting_scheme' value 'Sigma' changed to
'sigma' according to
/home/saulius/struct/COD-crude-data--automatic-downloads/rss-feeds/ACS/lib/dictionaries/cif_core.dic
dictionary named 'cif_core.dic' version 2.4.2 from 2011-04-26.

Automatic conversion script
Id: cif_fix_values 2935 2014-11-11 08:27:57Z andrius 

 Adding full bibliography for 4030304--4030313.cif.

The following automatic conversions were performed:

'_atom_sites_solution_primary' value 'Direct methods' was changed to
'direct'.

'_atom_sites_solution_secondary' value 'Difference Fourier map' was
changed to 'difmap'.

'_atom_sites_solution_hydrogens' value 'Geometric positions' was
changed to 'geom'.

Automatic conversion script
Id: cif_fix_values 6452 2018-10-05 10:23:21Z andrius 
;
_cod_original_sg_symbol_H-M P2(1)/n
_cod_database_code 4030307

loop_
_symmetry_equiv_pos_as_xyz
'x, y, z'
'-x+1/2, y+1/2, -z+1/2'
'-x, -y, -z'
'x-1/2, -y-1/2, z-1/2'

loop_
_atom_site_label
_atom_site_type_symbol
_atom_site_fract_x
_atom_site_fract_y
_atom_site_fract_z
_atom_site_U_iso_or_equiv
_atom_site_adp_type
_atom_site_occupancy
_atom_site_symmetry_multiplicity
_atom_site_calc_flag
_atom_site_refinement_flags
S1 S 0.07961(7) 0.11539(11) 0.22983(6) 0.0233(3) Uani 1 1 d .
S2 S 0.18365(7) 0.24356(11) 0.50098(6) 0.0246(3) Uani 1 1 d .
F1 F -0.24256(18) 0.3645(3) 0.32442(14) 0.0464(8) Uani 1 1 d .
F2 F -0.29158(18) 0.3349(3) 0.39892(15) 0.0512(9) Uani 1 1 d .
F3 F -0.36702(18) 0.3148(3) 0.29998(15) 0.0560(10) Uani 1 1 d .
O1 O -0.3290(2) 0.1016(3) 0.31114(19) 0.0474(11) Uani 1 1 d .
O2 O 0.09712(18) 0.2303(3) 0.21478(14) 0.0246(8) Uani 1 1 d .
O3 O 0.05153(18) 0.0295(3) 0.18112(14) 0.0268(9) Uani 1 1 d .
O4 O 0.0726(2) -0.1502(3) 0.27138(15) 0.0332(9) Uani 1 1 d .
O5 O 0.1637(2) -0.2205(3) 0.23590(17) 0.0434(10) Uani 1 1 d .
O6 O 0.0893(2) 0.5526(3) 0.49402(17) 0.0302(9) Uani 1 1 d .
O7 O 0.17903(18) 0.1760(3) 0.44614(14) 0.0272(9) Uani 1 1 d .
O8 O 0.12563(18) 0.2273(3) 0.53210(14) 0.0249(8) Uani 1 1 d .
O9 O 0.2232(2) 0.3906(3) 0.62403(17) 0.0409(10) Uani 1 1 d .
O10 O 0.2447(2) 0.2664(3) 0.70112(17) 0.0389(10) Uani 1 1 d .
N1 N 0.0110(2) 0.1260(3) 0.26371(18) 0.0226(10) Uani 1 1 d .
N2 N -0.1954(2) 0.1372(3) 0.37234(18) 0.0227(10) Uani 1 1 d .
N3 N 0.1385(3) -0.1474(4) 0.2645(2) 0.0299(11) Uani 1 1 d .
N4 N -0.0182(3) 0.6301(4) 0.4131(2) 0.0311(11) Uani 1 1 d .
H4 H -0.0382 0.6704 0.4375 0.037 Uiso 1 1 calc R
N5 N 0.1821(2) 0.3784(3) 0.48399(17) 0.0256(10) Uani 1 1 d .
H5 H 0.1624 0.4257 0.5058 0.031 Uiso 1 1 calc R
N6 N 0.2525(3) 0.3010(4) 0.6515(2) 0.0300(11) Uani 1 1 d .
C1 C -0.0471(3) 0.0406(4) 0.2606(2) 0.0227(12) Uani 1 1 d .
H1 H -0.0557 -0.0274 0.2350 0.027 Uiso 1 1 calc R
C2 C -0.0889(3) 0.0679(4) 0.2987(2) 0.0218(12) Uani 1 1 d .
C3 C -0.1587(3) -0.0031(4) 0.3036(2) 0.0257(12) Uani 1 1 d .
H3A H -0.2078 0.0159 0.2667 0.031 Uiso 1 1 calc R
H3B H -0.1468 -0.0864 0.3004 0.031 Uiso 1 1 calc R
C4 C -0.1767(3) 0.0156(4) 0.3647(2) 0.0253(12) Uani 1 1 d .
H4A H -0.2230 -0.0335 0.3638 0.030 Uiso 1 1 calc R
H4B H -0.1293 -0.0085 0.4019 0.030 Uiso 1 1 calc R
C5 C -0.1282(3) 0.2126(4) 0.4115(2) 0.0205(12) Uani 1 1 d .
H5A H -0.1523 0.2853 0.4216 0.025 Uiso 1 1 calc R
C6 C -0.0728(3) 0.2468(4) 0.3754(2) 0.0200(12) Uani 1 1 d .
C7 C -0.0305(3) 0.3503(4) 0.3923(2) 0.0229(12) Uani 1 1 d .
H7 H -0.0408 0.3983 0.4232 0.028 Uiso 1 1 calc R
C8 C 0.0262(3) 0.3874(4) 0.3661(2) 0.0224(12) Uani 1 1 d .
C9 C 0.0459(3) 0.3170(4) 0.3233(2) 0.0242(12) Uani 1 1 d .
H9 H 0.0857 0.3392 0.3058 0.029 Uiso 1 1 calc R
C10 C 0.0046(3) 0.2125(4) 0.3071(2) 0.0199(12) Uani 1 1 d .
C11 C -0.0556(3) 0.1763(4) 0.3307(2) 0.0199(12) Uani 1 1 d .
C12 C -0.2718(4) 0.1699(5) 0.3416(2) 0.0341(14) Uani 1 1 d .
C13 C -0.2897(3) 0.2987(5) 0.3422(2) 0.0278(13) Uani 1 1 d .
C14 C -0.0807(3) 0.1539(4) 0.4743(2) 0.0214(12) Uani 1 1 d .
H14 H -0.0278 0.1279 0.4794 0.026 Uiso 1 1 calc R
C15 C -0.1064(3) 0.1359(4) 0.5226(2) 0.0233(12) Uani 1 1 d .
C16 C -0.1879(3) 0.1699(5) 0.5233(3) 0.0477(17) Uani 1 1 d .
H16A H -0.2187 0.2078 0.4828 0.072 Uiso 1 1 calc R
H16B H -0.1815 0.2237 0.5587 0.072 Uiso 1 1 calc R
H16C H -0.2168 0.1005 0.5288 0.072 Uiso 1 1 calc R
C17 C -0.0527(3) 0.0795(4) 0.5829(2) 0.0313(14) Uani 1 1 d .
H17A H -0.0012 0.0588 0.5784 0.047 Uiso 1 1 calc R
H17B H -0.0789 0.0093 0.5911 0.047 Uiso 1 1 calc R
H17C H -0.0429 0.1336 0.6187 0.047 Uiso 1 1 calc R
C18 C 0.1699(3) 0.0641(4) 0.2892(2) 0.0216(12) Uani 1 1 d .
C19 C 0.2257(3) 0.1460(4) 0.3232(2) 0.0258(13) Uani 1 1 d .
H19 H 0.2118 0.2260 0.3186 0.031 Uiso 1 1 calc R
C20 C 0.3012(3) 0.1131(5) 0.3636(2) 0.0307(13) Uani 1 1 d .
H20 H 0.3382 0.1705 0.3873 0.037 Uiso 1 1 calc R
C21 C 0.3239(3) -0.0013(5) 0.3702(2) 0.0359(14) Uani 1 1 d .
H21 H 0.3763 -0.0229 0.3980 0.043 Uiso 1 1 calc R
C22 C 0.2691(3) -0.0866(5) 0.3354(2) 0.0339(14) Uani 1 1 d .
H22 H 0.2843 -0.1661 0.3387 0.041 Uiso 1 1 calc R
C23 C 0.1936(3) -0.0528(4) 0.2969(2) 0.0239(12) Uani 1 1 d .
C24 C 0.0662(3) 0.5096(4) 0.3802(2) 0.0257(13) Uani 1 1 d .
C25 C 0.0168(3) 0.5916(4) 0.3246(2) 0.0296(13) Uani 1 1 d .
H25A H 0.0492 0.6600 0.3215 0.036 Uiso 1 1 calc R
H25B H -0.0014 0.5501 0.2831 0.036 Uiso 1 1 calc R
C26 C -0.0551(3) 0.6277(5) 0.3434(2) 0.0320(13) Uani 1 1 d .
H26A H -0.0759 0.7051 0.3260 0.038 Uiso 1 1 calc R
H26B H -0.0994 0.5702 0.3289 0.038 Uiso 1 1 calc R
C27 C 0.0487(3) 0.5657(4) 0.4365(3) 0.0277(13) Uani 1 1 d .
C28 C 0.1556(3) 0.5005(4) 0.3882(2) 0.0231(12) Uani 1 1 d .
C29 C 0.1867(3) 0.5513(4) 0.3458(2) 0.0273(13) Uani 1 1 d .
H29 H 0.1528 0.6007 0.3134 0.033 Uiso 1 1 calc R
C30 C 0.2645(3) 0.5333(5) 0.3485(3) 0.0352(15) Uani 1 1 d .
H30 H 0.2830 0.5691 0.3178 0.042 Uiso 1 1 calc R
C31 C 0.3166(3) 0.4630(5) 0.3957(3) 0.0353(15) Uani 1 1 d .
H31 H 0.3706 0.4503 0.3978 0.042 Uiso 1 1 calc R
C32 C 0.2877(3) 0.4122(4) 0.4394(2) 0.0307(14) Uani 1 1 d .
H32 H 0.3223 0.3635 0.4718 0.037 Uiso 1 1 calc R
C33 C 0.2094(3) 0.4307(4) 0.4368(2) 0.0267(13) Uani 1 1 d .
C34 C 0.2805(3) 0.2082(4) 0.5594(2) 0.0229(12) Uani 1 1 d .
C35 C 0.3027(3) 0.2303(4) 0.6255(2) 0.0249(13) Uani 1 1 d .
C36 C 0.3726(3) 0.1881(5) 0.6679(3) 0.0355(14) Uani 1 1 d .
H36 H 0.3855 0.2011 0.7124 0.043 Uiso 1 1 calc R
C37 C 0.4252(3) 0.1260(5) 0.6463(3) 0.0381(15) Uani 1 1 d .
H37 H 0.4745 0.0980 0.6761 0.046 Uiso 1 1 calc R
C38 C 0.4066(3) 0.1045(5) 0.5820(3) 0.0351(14) Uani 1 1 d .
H38 H 0.4433 0.0633 0.5672 0.042 Uiso 1 1 calc R
C39 C 0.3332(3) 0.1441(4) 0.5390(2) 0.0294(13) Uani 1 1 d .
H39 H 0.3191 0.1268 0.4948 0.035 Uiso 1 1 calc R
O11 O 0.4894(3) 0.1449(7) 0.4720(2) 0.135(3) Uani 1 1 d .
C41 C 0.5216(4) 0.2230(7) 0.3884(4) 0.093(3) Uani 1 1 d .
H41A H 0.5667 0.1795 0.3835 0.140 Uiso 1 1 calc R
H41B H 0.5241 0.3040 0.3758 0.140 Uiso 1 1 calc R
H41C H 0.4704 0.1884 0.3613 0.140 Uiso 1 1 calc R
C42 C 0.5270(4) 0.2185(8) 0.4564(4) 0.077(2) Uani 1 1 d .
C43 C 0.5851(6) 0.2895(10) 0.5031(5) 0.161(5) Uani 1 1 d .
H43A H 0.5700 0.2964 0.5411 0.241 Uiso 1 1 calc R
H43B H 0.5863 0.3668 0.4851 0.241 Uiso 1 1 calc R
H43C H 0.6386 0.2537 0.5148 0.241 Uiso 1 1 calc R

loop_
_atom_site_aniso_label
_atom_site_aniso_U_11
_atom_site_aniso_U_22
_atom_site_aniso_U_33
_atom_site_aniso_U_23
_atom_site_aniso_U_13
_atom_site_aniso_U_12
S1 0.0281(8) 0.0239(8) 0.0214(8) -0.0007(6) 0.0131(6) 0.0002(6)
S2 0.0272(8) 0.0267(8) 0.0216(8) -0.0007(6) 0.0105(6) -0.0021(6)
F1 0.054(2) 0.042(2) 0.041(2) 0.0058(16) 0.0130(17) 0.0042(17)
F2 0.059(2) 0.054(2) 0.043(2) 0.0068(17) 0.0198(17) 0.0180(18)
F3 0.046(2) 0.069(3) 0.048(2) 0.0152(18) 0.0106(18) 0.0235(18)
O1 0.025(2) 0.052(3) 0.061(3) 0.021(2) 0.010(2) -0.007(2)
O2 0.036(2) 0.017(2) 0.025(2) 0.0016(15) 0.0167(16) -0.0023(16)
O3 0.033(2) 0.029(2) 0.021(2) -0.0057(16) 0.0131(16) -0.0022(17)
O4 0.041(2) 0.033(2) 0.031(2) 0.0018(17) 0.0193(19) -0.0044(18)
O5 0.051(3) 0.038(3) 0.045(3) -0.015(2) 0.022(2) 0.010(2)
O6 0.045(2) 0.028(2) 0.024(2) -0.0025(18) 0.0196(19) -0.0010(18)
O7 0.032(2) 0.030(2) 0.021(2) -0.0061(16) 0.0106(16) -0.0017(17)
O8 0.0264(19) 0.026(2) 0.025(2) 0.0020(16) 0.0116(16) -0.0003(16)
O9 0.069(3) 0.028(2) 0.037(2) -0.004(2) 0.033(2) -0.001(2)
O10 0.049(2) 0.050(3) 0.023(2) -0.0041(19) 0.0182(18) -0.010(2)
N1 0.027(2) 0.023(3) 0.023(2) -0.001(2) 0.0148(19) 0.001(2)
N2 0.019(2) 0.030(3) 0.018(2) 0.002(2) 0.0063(19) 0.002(2)
N3 0.039(3) 0.027(3) 0.027(3) 0.005(2) 0.016(2) 0.003(2)
N4 0.043(3) 0.022(3) 0.038(3) -0.001(2) 0.026(2) 0.007(2)
N5 0.033(3) 0.027(3) 0.021(2) -0.003(2) 0.014(2) -0.001(2)
N6 0.042(3) 0.026(3) 0.024(3) -0.010(2) 0.015(2) -0.011(2)
C1 0.026(3) 0.019(3) 0.023(3) 0.000(2) 0.009(2) -0.002(2)
C2 0.023(3) 0.024(3) 0.018(3) 0.002(2) 0.007(2) -0.003(2)
C3 0.025(3) 0.034(3) 0.019(3) -0.003(2) 0.009(2) -0.004(2)
C4 0.024(3) 0.030(3) 0.022(3) 0.002(2) 0.009(2) -0.004(2)
C5 0.023(3) 0.019(3) 0.020(3) 0.000(2) 0.008(2) 0.002(2)
C6 0.020(3) 0.025(3) 0.016(3) 0.007(2) 0.008(2) 0.003(2)
C7 0.033(3) 0.024(3) 0.016(3) 0.004(2) 0.014(2) 0.008(3)
C8 0.023(3) 0.023(3) 0.020(3) 0.005(2) 0.007(2) 0.007(3)
C9 0.027(3) 0.026(3) 0.024(3) 0.006(2) 0.014(2) 0.007(3)
C10 0.021(3) 0.021(3) 0.018(3) 0.004(2) 0.008(2) 0.005(2)
C11 0.018(3) 0.026(3) 0.016(3) 0.007(2) 0.006(2) 0.007(2)
C12 0.041(4) 0.050(4) 0.021(3) 0.012(3) 0.023(3) 0.015(3)
C13 0.021(3) 0.054(4) 0.008(3) 0.011(3) 0.005(2) 0.004(3)
C14 0.017(3) 0.026(3) 0.021(3) 0.002(2) 0.006(2) -0.001(2)
C15 0.025(3) 0.025(3) 0.020(3) -0.002(2) 0.009(2) -0.002(2)
C16 0.047(4) 0.075(5) 0.029(4) 0.008(3) 0.024(3) 0.006(3)
C17 0.036(3) 0.036(4) 0.019(3) 0.002(3) 0.007(3) -0.004(3)
C18 0.025(3) 0.030(3) 0.015(3) 0.000(2) 0.012(2) -0.001(3)
C19 0.030(3) 0.026(3) 0.028(3) 0.000(3) 0.019(3) 0.002(3)
C20 0.034(3) 0.034(4) 0.027(3) -0.006(3) 0.014(3) -0.006(3)
C21 0.027(3) 0.049(4) 0.028(3) -0.001(3) 0.004(3) -0.002(3)
C22 0.036(4) 0.037(4) 0.033(4) 0.008(3) 0.018(3) 0.012(3)
C23 0.027(3) 0.029(3) 0.017(3) -0.002(2) 0.009(2) -0.004(3)
C24 0.036(3) 0.022(3) 0.026(3) 0.002(2) 0.020(3) 0.001(3)
C25 0.039(3) 0.023(3) 0.035(3) 0.006(3) 0.024(3) 0.002(3)
C26 0.045(4) 0.025(3) 0.031(4) 0.006(3) 0.019(3) 0.006(3)
C27 0.043(4) 0.017(3) 0.033(4) -0.002(3) 0.026(3) -0.008(3)
C28 0.030(3) 0.020(3) 0.024(3) -0.004(2) 0.015(3) -0.004(3)
C29 0.036(3) 0.024(3) 0.026(3) -0.007(2) 0.016(3) -0.006(3)
C30 0.052(4) 0.034(4) 0.036(4) -0.002(3) 0.037(3) -0.011(3)
C31 0.036(4) 0.034(4) 0.044(4) -0.005(3) 0.026(3) -0.007(3)
C32 0.034(3) 0.031(4) 0.032(3) 0.000(3) 0.019(3) -0.004(3)
C33 0.035(3) 0.022(3) 0.032(3) -0.008(3) 0.023(3) -0.012(3)
C34 0.027(3) 0.023(3) 0.018(3) 0.002(2) 0.007(2) -0.006(2)
C35 0.029(3) 0.024(3) 0.023(3) -0.004(3) 0.011(3) -0.011(3)
C36 0.038(4) 0.041(4) 0.023(3) -0.007(3) 0.006(3) -0.017(3)
C37 0.030(3) 0.045(4) 0.032(4) 0.002(3) 0.002(3) -0.003(3)
C38 0.031(3) 0.040(4) 0.034(4) 0.004(3) 0.011(3) 0.005(3)
C39 0.031(3) 0.038(4) 0.023(3) -0.002(3) 0.014(3) -0.006(3)
O11 0.108(5) 0.253(8) 0.047(4) -0.027(4) 0.032(3) -0.099(5)
C41 0.065(5) 0.126(8) 0.093(7) 0.047(5) 0.034(5) 0.015(5)
C42 0.037(4) 0.126(8) 0.068(6) 0.010(5) 0.017(4) -0.021(5)
C43 0.122(9) 0.172(12) 0.155(11) -0.074(8) 0.008(8) -0.058(8)

loop_
_atom_type_symbol
_atom_type_description
_atom_type_scat_dispersion_real
_atom_type_scat_dispersion_imag
_atom_type_scat_source
C C 0.0033 0.0016 'International Tables Vol C Tables 4.2.6.8 and 6.1.1.4'
H H 0.0000 0.0000 'International Tables Vol C Tables 4.2.6.8 and 6.1.1.4'
N N 0.0061 0.0033 'International Tables Vol C Tables 4.2.6.8 and 6.1.1.4'
O O 0.0106 0.0060 'International Tables Vol C Tables 4.2.6.8 and 6.1.1.4'
F F 0.0171 0.0103 'International Tables Vol C Tables 4.2.6.8 and 6.1.1.4'
S S 0.1246 0.1234 'International Tables Vol C Tables 4.2.6.8 and 6.1.1.4'

loop_
_geom_angle_atom_site_label_1
_geom_angle_atom_site_label_2
_geom_angle_atom_site_label_3
_geom_angle
O2 S1 O3 120.74(19)
O2 S1 N1 107.17(19)
O3 S1 N1 106.7(2)
O2 S1 C18 105.8(2)
O3 S1 C18 108.6(2)
N1 S1 C18 107.2(2)
O7 S2 O8 120.4(2)
O7 S2 N5 109.6(2)
O8 S2 N5 106.59(19)
O7 S2 C34 104.6(2)
O8 S2 C34 106.2(2)
N5 S2 C34 109.0(2)
C1 N1 C10 107.0(3)
C1 N1 S1 124.7(3)
C10 N1 S1 127.9(3)
C12 N2 C4 116.0(4)
C12 N2 C5 126.4(4)
C4 N2 C5 117.5(4)
O4 N3 O5 125.4(4)
O4 N3 C23 116.9(4)
O5 N3 C23 117.6(4)
C27 N4 C26 114.2(4)
C27 N4 H4 122.9
C26 N4 H4 122.9
C33 N5 S2 126.8(3)
C33 N5 H5 116.6
S2 N5 H5 116.6
O9 N6 O10 124.5(4)
O9 N6 C35 118.8(4)
O10 N6 C35 116.7(4)
C2 C1 N1 111.0(4)
C2 C1 H1 124.5
N1 C1 H1 124.5
C1 C2 C11 107.1(4)
C1 C2 C3 124.1(4)
C11 C2 C3 128.8(4)
C4 C3 C2 114.8(4)
C4 C3 H3A 108.6
C2 C3 H3A 108.6
C4 C3 H3B 108.6
C2 C3 H3B 108.6
H3A C3 H3B 107.5
N2 C4 C3 111.5(4)
N2 C4 H4A 109.3
C3 C4 H4A 109.3
N2 C4 H4B 109.3
C3 C4 H4B 109.3
H4A C4 H4B 108.0
N2 C5 C14 110.7(4)
N2 C5 C6 111.7(4)
C14 C5 C6 110.7(4)
N2 C5 H5A 107.9
C14 C5 H5A 107.9
C6 C5 H5A 107.9
C7 C6 C11 117.4(4)
C7 C6 C5 117.6(4)
C11 C6 C5 124.7(4)
C6 C7 C8 123.2(4)
C6 C7 H7 118.4
C8 C7 H7 118.4
C9 C8 C7 120.1(5)
C9 C8 C24 117.5(4)
C7 C8 C24 122.3(4)
C8 C9 C10 116.7(4)
C8 C9 H9 121.7
C10 C9 H9 121.7
C9 C10 C11 124.0(4)
C9 C10 N1 128.6(4)
C11 C10 N1 107.4(4)
C6 C11 C10 118.5(4)
C6 C11 C2 134.0(4)
C10 C11 C2 107.4(4)
O1 C12 N2 124.8(5)
O1 C12 C13 118.7(5)
N2 C12 C13 116.5(5)
F1 C13 F2 109.9(4)
F1 C13 F3 107.7(4)
F2 C13 F3 105.0(4)
F1 C13 C12 114.4(4)
F2 C13 C12 112.7(4)
F3 C13 C12 106.6(4)
C15 C14 C5 125.8(4)
C15 C14 H14 117.1
C5 C14 H14 117.1
C14 C15 C17 120.6(4)
C14 C15 C16 124.9(4)
C17 C15 C16 114.5(4)
C15 C16 H16A 109.5
C15 C16 H16B 109.5
H16A C16 H16B 109.5
C15 C16 H16C 109.5
H16A C16 H16C 109.5
H16B C16 H16C 109.5
C15 C17 H17A 109.5
C15 C17 H17B 109.5
H17A C17 H17B 109.5
C15 C17 H17C 109.5
H17A C17 H17C 109.5
H17B C17 H17C 109.5
C19 C18 C23 117.5(4)
C19 C18 S1 117.6(4)
C23 C18 S1 124.1(4)
C20 C19 C18 120.9(5)
C20 C19 H19 119.6
C18 C19 H19 119.6
C21 C20 C19 121.0(5)
C21 C20 H20 119.5
C19 C20 H20 119.5
C20 C21 C22 119.6(5)
C20 C21 H21 120.2
C22 C21 H21 120.2
C23 C22 C21 118.7(5)
C23 C22 H22 120.6
C21 C22 H22 120.6
C22 C23 C18 122.3(5)
C22 C23 N3 115.6(5)
C18 C23 N3 122.1(4)
C28 C24 C27 115.3(4)
C28 C24 C8 109.8(4)
C27 C24 C8 109.7(4)
C28 C24 C25 113.7(4)
C27 C24 C25 100.3(4)
C8 C24 C25 107.4(4)
C26 C25 C24 103.5(4)
C26 C25 H25A 111.1
C24 C25 H25A 111.1
C26 C25 H25B 111.1
C24 C25 H25B 111.1
H25A C25 H25B 109.0
N4 C26 C25 101.1(4)
N4 C26 H26A 111.5
C25 C26 H26A 111.5
N4 C26 H26B 111.5
C25 C26 H26B 111.5
H26A C26 H26B 109.4
O6 C27 N4 125.7(5)
O6 C27 C24 125.9(5)
N4 C27 C24 108.4(5)
C29 C28 C33 116.4(4)
C29 C28 C24 122.2(4)
C33 C28 C24 121.1(4)
C30 C29 C28 122.7(5)
C30 C29 H29 118.7
C28 C29 H29 118.7
C29 C30 C31 120.6(5)
C29 C30 H30 119.7
C31 C30 H30 119.7
C32 C31 C30 118.1(5)
C32 C31 H31 120.9
C30 C31 H31 120.9
C31 C32 C33 121.2(5)
C31 C32 H32 119.4
C33 C32 H32 119.4
C32 C33 C28 121.0(4)
C32 C33 N5 119.6(5)
C28 C33 N5 119.5(4)
C39 C34 C35 117.9(5)
C39 C34 S2 117.5(4)
C35 C34 S2 124.3(4)
C36 C35 C34 121.2(5)
C36 C35 N6 116.9(5)
C34 C35 N6 121.9(5)
C35 C36 C37 119.9(5)
C35 C36 H36 120.0
C37 C36 H36 120.0
C38 C37 C36 120.8(5)
C38 C37 H37 119.6
C36 C37 H37 119.6
C37 C38 C39 118.9(5)
C37 C38 H38 120.5
C39 C38 H38 120.5
C34 C39 C38 121.3(5)
C34 C39 H39 119.3
C38 C39 H39 119.3
C42 C41 H41A 109.5
C42 C41 H41B 109.5
H41A C41 H41B 109.5
C42 C41 H41C 109.5
H41A C41 H41C 109.5
H41B C41 H41C 109.5
O11 C42 C43 121.3(8)
O11 C42 C41 118.4(7)
C43 C42 C41 119.7(7)
C42 C43 H43A 109.5
C42 C43 H43B 109.5
H43A C43 H43B 109.5
C42 C43 H43C 109.5
H43A C43 H43C 109.5
H43B C43 H43C 109.5

loop_
_geom_bond_atom_site_label_1
_geom_bond_atom_site_label_2
_geom_bond_distance
S1 O2 1.426(3)
S1 O3 1.425(3)
S1 N1 1.644(4)
S1 C18 1.781(5)
S2 O7 1.429(3)
S2 O8 1.438(3)
S2 N5 1.597(4)
S2 C34 1.798(5)
F1 C13 1.287(5)
F2 C13 1.344(5)
F3 C13 1.375(5)
O1 C12 1.272(6)
O4 N3 1.227(5)
O5 N3 1.231(5)
O6 C27 1.241(6)
O9 N6 1.220(5)
O10 N6 1.230(5)
N1 C1 1.406(5)
N1 C10 1.422(6)
N2 C12 1.338(6)
N2 C4 1.462(6)
N2 C5 1.484(6)
N3 C23 1.472(6)
N4 C27 1.337(6)
N4 C26 1.462(6)
N4 H4 0.8800
N5 C33 1.437(6)
N5 H5 0.8800
N6 C35 1.465(6)
C1 C2 1.344(6)
C1 H1 0.9500
C2 C11 1.457(6)
C2 C3 1.517(6)
C3 C4 1.520(6)
C3 H3A 0.9900
C3 H3B 0.9900
C4 H4A 0.9900
C4 H4B 0.9900
C5 C14 1.518(6)
C5 C6 1.522(6)
C5 H5A 1.0000
C6 C7 1.388(6)
C6 C11 1.401(6)
C7 C8 1.393(6)
C7 H7 0.9500
C8 C9 1.388(6)
C8 C24 1.557(6)
C9 C10 1.389(6)
C9 H9 0.9500
C10 C11 1.404(6)
C12 C13 1.519(7)
C14 C15 1.326(6)
C14 H14 0.9500
C15 C17 1.496(6)
C15 C16 1.498(6)
C16 H16A 0.9800
C16 H16B 0.9800
C16 H16C 0.9800
C17 H17A 0.9800
C17 H17B 0.9800
C17 H17C 0.9800
C18 C19 1.385(6)
C18 C23 1.403(6)
C19 C20 1.377(7)
C19 H19 0.9500
C20 C21 1.370(7)
C20 H20 0.9500
C21 C22 1.406(7)
C21 H21 0.9500
C22 C23 1.367(6)
C22 H22 0.9500
C24 C28 1.531(6)
C24 C27 1.538(7)
C24 C25 1.561(7)
C25 C26 1.528(6)
C25 H25A 0.9900
C25 H25B 0.9900
C26 H26A 0.9900
C26 H26B 0.9900
C28 C29 1.379(6)
C28 C33 1.416(7)
C29 C30 1.372(6)
C29 H29 0.9500
C30 C31 1.392(7)
C30 H30 0.9500
C31 C32 1.380(6)
C31 H31 0.9500
C32 C33 1.381(6)
C32 H32 0.9500
C34 C39 1.386(6)
C34 C35 1.412(6)
C35 C36 1.356(7)
C36 C37 1.387(7)
C36 H36 0.9500
C37 C38 1.379(7)
C37 H37 0.9500
C38 C39 1.393(7)
C38 H38 0.9500
C39 H39 0.9500
O11 C42 1.201(8)
C41 C42 1.487(10)
C41 H41A 0.9800
C41 H41B 0.9800
C41 H41C 0.9800
C42 C43 1.436(10)
C43 H43A 0.9800
C43 H43B 0.9800
C43 H43C 0.9800

loop_
_geom_hbond_atom_site_label_D
_geom_hbond_atom_site_label_H
_geom_hbond_atom_site_label_A
_geom_hbond_distance_DH
_geom_hbond_distance_HA
_geom_hbond_distance_DA
_geom_hbond_angle_DHA
_geom_hbond_site_symmetry_A
N4 H4 O8 0.88 2.23 3.072(5) 160.1 3_566
N5 H5 O6 0.88 1.91 2.651(5) 141.0 .
N5 H5 O9 0.88 2.51 2.955(5) 112.1 .
